data_2100553
loop_
_publ_author_name
'C. D. Antoniadis'
'A. J. Blake'
'S. K. Hadjikakou'
'N. Hadjiliadis'
'P. Hubberstey'
'M. Schr\"oder'
'C. Wilson'

_publ_section_title
;
 Structural characterization of selenium and selenium-diiodine
 analogues of the antithyroid drug 6-<i>n</i>-propyl-2-thiouracil and
 its alkyl derivatives
;
_journal_coeditor_code SO5003
_journal_date_accepted 2006-03-29
_journal_date_recd_electronic 2006-03-08
_journal_issue 4
_journal_name_full 'Acta Crystallographica Section B'
_journal_page_first 580
_journal_page_last 591
_journal_paper_category FA
_journal_paper_doi 10.1107/S0108768106011426
_journal_volume 62
_journal_year 2006
_chemical_formula_moiety 'C6 H8 N2 O Se'
_chemical_formula_sum 'C6 H8 N2 O Se'
_chemical_formula_weight 203.10
_chemical_name_systematic
;
 ?
;
_space_group_IT_number 2
_symmetry_cell_setting triclinic
_symmetry_space_group_name_Hall '-P 1'
_symmetry_space_group_name_H-M 'P -1'
_atom_sites_solution_hydrogens geom
_atom_sites_solution_primary direct
_atom_sites_solution_secondary difmap
_audit_creation_method 'enCIFer editing of SHELXL97 CIF output'
_cell_angle_alpha 101.023(4)
_cell_angle_beta 100.893(4)
_cell_angle_gamma 105.705(4)
_cell_formula_units_Z 6
_cell_length_a 8.394(2)
_cell_length_b 10.029(2)
_cell_length_c 14.931(4)
_cell_measurement_reflns_used 2232
_cell_measurement_temperature 150(2)
_cell_measurement_theta_max 24.8
_cell_measurement_theta_min 2.65
_cell_volume 1148.5(5)
_computing_cell_refinement 'Bruker SAINT version 6.36a (Bruker, 2000)'
_computing_data_collection 'Bruker SMART version 5.625 (Bruker, 2001)'
_computing_data_reduction 'Bruker SAINT; Bruker SHELXTL (Bruker, 2001)'
_computing_molecular_graphics 'PLATON (Spek, 2003)'
_computing_publication_material 'enCIFer (Allen et al., 2004); PLATON'
_computing_structure_refinement 'SHELXL97 (Sheldrick, 1997)'
_computing_structure_solution 'SHELXS97 (Sheldrick, 1990)'
_diffrn_ambient_temperature 150(2)
_diffrn_measured_fraction_theta_full 0.991
_diffrn_measured_fraction_theta_max 0.991
_diffrn_measurement_device_type 'Bruker SMART APEX CCD area detector'
_diffrn_measurement_method omega
_diffrn_radiation_monochromator graphite
_diffrn_radiation_source 'normal-focus sealed tube'
_diffrn_radiation_type MoK\a
_diffrn_radiation_wavelength 0.71073
_diffrn_reflns_av_R_equivalents 0.038
_diffrn_reflns_av_sigmaI/netI 0.057
_diffrn_reflns_limit_h_max 10
_diffrn_reflns_limit_h_min -10
_diffrn_reflns_limit_k_max 11
_diffrn_reflns_limit_k_min -11
_diffrn_reflns_limit_l_max 17
_diffrn_reflns_limit_l_min -17
_diffrn_reflns_number 8174
_diffrn_reflns_theta_full 25.07
_diffrn_reflns_theta_max 25.07
_diffrn_reflns_theta_min 2.28
_diffrn_standards_decay_% 0
_diffrn_standards_number 0
_exptl_absorpt_coefficient_mu 4.835
_exptl_absorpt_correction_T_max 1.000
_exptl_absorpt_correction_T_min 0.687
_exptl_absorpt_correction_type multi-scan
_exptl_absorpt_process_details '(SADABS version 2.03; Bruker, 2001)'
_exptl_crystal_colour colourless
_exptl_crystal_density_diffrn 1.762
_exptl_crystal_density_method 'not measured'
_exptl_crystal_description 'triangular prism'
_exptl_crystal_F_000 600
_exptl_crystal_size_max 0.21
_exptl_crystal_size_mid 0.12
_exptl_crystal_size_min 0.04
_refine_diff_density_max 1.48
_refine_diff_density_min -1.02
_refine_ls_extinction_method none
_refine_ls_goodness_of_fit_ref 1.03
_refine_ls_hydrogen_treatment constr
_refine_ls_matrix_type full
_refine_ls_number_parameters 271
_refine_ls_number_reflns 4025
_refine_ls_number_restraints 69
_refine_ls_restrained_S_all 1.02
_refine_ls_R_factor_all 0.0724
_refine_ls_R_factor_gt 0.0560
_refine_ls_shift/su_max 0.001
_refine_ls_shift/su_mean 0.000
_refine_ls_structure_factor_coef Fsqd
_refine_ls_weighting_details 'calc w=1/[\s^2^(Fo^2^)+(0.094P)^2^] where P=(Fo^2^+2Fc^2^)/3'
_refine_ls_weighting_scheme calc
_refine_ls_wR_factor_gt 0.136
_refine_ls_wR_factor_ref 0.146
_reflns_number_gt 3189
_reflns_number_total 4025
_reflns_threshold_expression >2sigma(I)
_cod_data_source_file so5003.cif
_cod_data_source_block 2
_cod_depositor_comments
;
The following automatic conversions were performed:
'_symmetry_cell_setting' value 'Triclinic' changed to 'triclinic'
according to '/home/saulius/struct/CIF-dictionaries/cif_core.dic'
dictionary named 'cif_core.dic' version 2.4.1 from 2010-06-29.

Automatic conversion script
Id: cif_fix_enum 1527 2010-12-29 10:47:43Z saulius 

The following automatic conversions were performed:

'_symmetry_cell_setting' value 'Triclinic' changed to 'triclinic'
according to /home/saulius/struct/CIF-dictionaries/cif_core.dic
dictionary named 'cif_core.dic' version 2.4.1 from 2010-06-29.

Automatic conversion script
Id: cif_fix_values 1715 2011-07-08 13:25:40Z adriana 
;
_cod_original_sg_symbol_H-M P-1
_cod_database_code 2100553

loop_
_symmetry_equiv_pos_as_xyz
'x, y, z'
'-x, -y, -z'

loop_
_atom_site_type_symbol
_atom_site_label
_atom_site_fract_x
_atom_site_fract_y
_atom_site_fract_z
_atom_site_U_iso_or_equiv
_atom_site_adp_type
_atom_site_calc_flag
_atom_site_refinement_flags
_atom_site_occupancy
N N11 0.3293(6) 0.8677(5) 1.0200(3) 0.0162(10) Uani d U 1
H H11 0.3777 0.8461 1.0705 0.019 Uiso calc R 1
C C12 0.2680(7) 0.9799(6) 1.0320(4) 0.0170(12) Uani d U 1
Se Se12 0.27048(8) 1.08298(6) 1.14818(4) 0.0202(2) Uani d U 1
N N13 0.2027(6) 1.0113(5) 0.9517(3) 0.0183(11) Uani d U 1
H H13 0.1618 1.0836 0.9583 0.022 Uiso calc R 1
C C14 0.1931(8) 0.9420(7) 0.8602(4) 0.0198(13) Uani d U 1
O O14 0.1350(6) 0.9862(5) 0.7932(3) 0.0254(10) Uani d U 1
C C15 0.2547(8) 0.8195(6) 0.8531(4) 0.0194(13) Uani d U 1
H H15 0.2494 0.7635 0.7929 0.023 Uiso calc R 1
C C16 0.3197(8) 0.7852(6) 0.9323(4) 0.0186(13) Uani d U 1
C C17 0.3885(8) 0.6621(6) 0.9367(5) 0.0218(14) Uani d U 1
H H17A 0.3284 0.6041 0.9742 0.026 Uiso calc R 1
H H17B 0.5112 0.7013 0.9706 0.026 Uiso calc R 1
C C18 0.3707(9) 0.5628(7) 0.8409(5) 0.0286(16) Uani d U 1
H H18A 0.4180 0.4859 0.8508 0.043 Uiso calc R 1
H H18B 0.4334 0.6179 0.8037 0.043 Uiso calc R 1
H H18C 0.2495 0.5211 0.8069 0.043 Uiso calc R 1
N N21 0.9297(6) 0.4151(5) 0.8474(3) 0.0188(11) Uani d U 1
H H21 0.9349 0.4819 0.8967 0.023 Uiso calc R 1
Se Se22 1.10728(8) 0.31656(6) 0.98373(4) 0.0199(2) Uani d U 1
C C22 1.0003(7) 0.3140(6) 0.8630(4) 0.0163(12) Uani d U 1
N N23 0.9863(7) 0.2112(5) 0.7863(3) 0.0185(11) Uani d U 1
H H23 1.0347 0.1454 0.7947 0.022 Uiso calc R 1
C C24 0.9002(8) 0.2019(7) 0.6944(4) 0.0225(14) Uani d U 1
O O24 0.8883(6) 0.0990(5) 0.6294(3) 0.0299(11) Uani d U 1
C C25 0.8338(8) 0.3177(6) 0.6841(4) 0.0217(14) Uani d U 1
H H25 0.7783 0.3210 0.6233 0.026 Uiso calc R 1
C C26 0.8502(8) 0.4215(6) 0.7606(4) 0.0192(13) Uani d U 1
C C27 0.7818(9) 0.5460(7) 0.7603(4) 0.0248(14) Uani d U 1
H H27A 0.6857 0.5315 0.7908 0.030 Uiso calc R 1
H H27B 0.8730 0.6344 0.7995 0.030 Uiso calc R 1
C C28 0.7202(12) 0.5692(9) 0.6649(5) 0.048(2) Uani d U 1
H H28A 0.6788 0.6521 0.6724 0.072 Uiso calc R 1
H H28B 0.6268 0.4838 0.6258 0.072 Uiso calc R 1
H H28C 0.8147 0.5867 0.6344 0.072 Uiso calc R 1
N N31 0.7033(7) 0.9832(5) 0.4380(4) 0.0222(12) Uani d U 1
H H31 0.7555 1.0315 0.4968 0.027 Uiso calc R 1
C C32 0.6233(8) 1.0491(7) 0.3819(4) 0.0233(14) Uani d U 1
Se Se32 0.62624(11) 1.23434(7) 0.41986(5) 0.0368(2) Uani d U 1
N N33 0.5403(7) 0.9682(5) 0.2936(4) 0.0212(12) Uani d U 1
H H33 0.4826 1.0070 0.2566 0.025 Uiso calc R 1
O O34 0.4622(6) 0.7690(4) 0.1719(3) 0.0266(11) Uani d U 1
C C34 0.5370(8) 0.8274(6) 0.2550(4) 0.0216(14) Uani d U 1
C C35 0.6296(8) 0.7701(6) 0.3200(4) 0.0221(14) Uani d U 1
H H35 0.6351 0.6762 0.2993 0.027 Uiso calc R 1
C C36 0.7090(8) 0.8454(6) 0.4098(4) 0.0203(13) Uani d U 1
C C37 0.8074(9) 0.7937(7) 0.4832(4) 0.0259(15) Uani d U 1
H H37A 0.7522 0.7931 0.5362 0.031 Uiso calc R 1
H H37B 0.9247 0.8627 0.5081 0.031 Uiso calc R 1
C C38 0.8198(10) 0.6442(7) 0.4475(5) 0.0326(17) Uani d U 1
H H38A 0.8854 0.6184 0.4993 0.049 Uiso calc R 1
H H38B 0.8774 0.6441 0.3962 0.049 Uiso calc R 1
H H38C 0.7045 0.5744 0.4242 0.049 Uiso calc R 1

loop_
_atom_site_aniso_label
_atom_site_aniso_U_11
_atom_site_aniso_U_22
_atom_site_aniso_U_33
_atom_site_aniso_U_12
_atom_site_aniso_U_13
_atom_site_aniso_U_23
N11 0.020(3) 0.010(2) 0.018(3) 0.008(2) 0.002(2) 0.002(2)
C12 0.017(3) 0.009(3) 0.024(3) 0.003(2) 0.003(2) 0.003(2)
Se12 0.0299(4) 0.0105(3) 0.0217(4) 0.0122(3) 0.0052(3) 0.0006(2)
N13 0.025(3) 0.010(3) 0.022(3) 0.010(2) 0.004(2) 0.002(2)
C14 0.022(3) 0.016(3) 0.022(3) 0.008(3) 0.007(3) 0.003(3)
O14 0.041(3) 0.020(2) 0.023(2) 0.020(2) 0.009(2) 0.0068(19)
C15 0.029(3) 0.008(3) 0.022(3) 0.009(3) 0.007(3) 0.000(2)
C16 0.023(3) 0.010(3) 0.025(3) 0.006(3) 0.011(3) 0.003(2)
C17 0.023(3) 0.011(3) 0.032(4) 0.011(3) 0.004(3) 0.003(3)
C18 0.044(4) 0.010(3) 0.036(4) 0.017(3) 0.012(3) 0.000(3)
N21 0.031(3) 0.010(3) 0.015(2) 0.012(2) 0.003(2) -0.002(2)
Se22 0.0325(4) 0.0099(3) 0.0178(3) 0.0130(3) 0.0012(3) 0.0009(2)
C22 0.017(3) 0.010(3) 0.020(3) 0.003(2) 0.003(2) 0.004(2)
N23 0.031(3) 0.008(2) 0.019(2) 0.013(2) 0.004(2) 0.002(2)
C24 0.036(4) 0.017(3) 0.017(3) 0.012(3) 0.007(3) 0.003(2)
O24 0.053(3) 0.016(2) 0.023(2) 0.022(2) 0.004(2) 0.0002(19)
C25 0.036(4) 0.016(3) 0.017(3) 0.016(3) 0.005(3) 0.006(2)
C26 0.027(3) 0.014(3) 0.021(3) 0.011(3) 0.007(3) 0.008(2)
C27 0.034(4) 0.022(4) 0.021(3) 0.019(3) 0.005(3) 0.001(3)
C28 0.086(7) 0.041(5) 0.042(5) 0.052(5) 0.020(4) 0.022(4)
N31 0.034(3) 0.010(3) 0.018(3) 0.011(2) -0.001(2) -0.003(2)
C32 0.031(4) 0.016(3) 0.022(3) 0.011(3) 0.002(3) 0.002(2)
Se32 0.0651(6) 0.0163(4) 0.0275(4) 0.0273(4) -0.0039(4) -0.0026(3)
N33 0.036(3) 0.009(2) 0.022(3) 0.013(2) 0.004(2) 0.006(2)
O34 0.045(3) 0.012(2) 0.020(2) 0.015(2) 0.000(2) -0.0016(18)
C34 0.032(4) 0.012(3) 0.021(3) 0.009(3) 0.006(3) 0.002(2)
C35 0.039(4) 0.005(3) 0.023(3) 0.012(3) 0.006(3) 0.000(2)
C36 0.029(4) 0.013(3) 0.024(3) 0.012(3) 0.007(3) 0.007(2)
C37 0.043(4) 0.017(3) 0.021(3) 0.020(3) 0.003(3) 0.001(3)
C38 0.055(5) 0.022(4) 0.030(4) 0.025(3) 0.011(3) 0.009(3)

loop_
_atom_type_symbol
_atom_type_description
_atom_type_scat_dispersion_real
_atom_type_scat_dispersion_imag
_atom_type_scat_source
C C 0.0033 0.0016 'International Tables Vol C Tables 4.2.6.8 and 6.1.1.4'
H H 0.0000 0.0000 'International Tables Vol C Tables 4.2.6.8 and 6.1.1.4'
N N 0.0061 0.0033 'International Tables Vol C Tables 4.2.6.8 and 6.1.1.4'
O O 0.0106 0.0060 'International Tables Vol C Tables 4.2.6.8 and 6.1.1.4'
Se Se -0.0929 2.2259 'International Tables Vol C Tables 4.2.6.8 and 6.1.1.4'

loop_
_geom_angle_atom_site_label_1
_geom_angle_atom_site_label_2
_geom_angle_atom_site_label_3
_geom_angle
C12 N11 C16 123.3(5)
C12 N11 H11 118.3
C16 N11 H11 118.3
N13 C12 N11 115.3(5)
N13 C12 Se12 121.6(4)
N11 C12 Se12 123.2(4)
C12 N13 C14 127.1(5)
C12 N13 H13 116.4
C14 N13 H13 116.4
O14 C14 N13 119.9(5)
O14 C14 C15 125.9(6)
N13 C14 C15 114.2(5)
C16 C15 C14 119.8(6)
C16 C15 H15 120.1
C14 C15 H15 120.1
C15 C16 N11 120.1(5)
C15 C16 C17 126.2(5)
N11 C16 C17 113.7(5)
C16 C17 C18 115.4(5)
C16 C17 H17A 108.4
C18 C17 H17A 108.4
C16 C17 H17B 108.4
C18 C17 H17B 108.4
H17A C17 H17B 107.5
C17 C18 H18A 109.5
C17 C18 H18B 109.5
H18A C18 H18B 109.5
C17 C18 H18C 109.5
H18A C18 H18C 109.5
H18B C18 H18C 109.5
C22 N21 C26 124.5(5)
C22 N21 H21 117.8
C26 N21 H21 117.8
N21 C22 N23 116.2(5)
N21 C22 Se22 121.0(4)
N23 C22 Se22 122.8(4)
C22 N23 C24 124.6(5)
C22 N23 H23 117.7
C24 N23 H23 117.7
O24 C24 N23 119.3(6)
O24 C24 C25 125.5(6)
N23 C24 C25 115.1(5)
C26 C25 C24 120.1(6)
C26 C25 H25 120.0
C24 C25 H25 120.0
C25 C26 N21 119.3(6)
C25 C26 C27 125.6(6)
N21 C26 C27 115.1(5)
C28 C27 C26 115.9(5)
C28 C27 H27A 108.3
C26 C27 H27A 108.3
C28 C27 H27B 108.3
C26 C27 H27B 108.3
H27A C27 H27B 107.4
C27 C28 H28A 109.5
C27 C28 H28B 109.5
H28A C28 H28B 109.5
C27 C28 H28C 109.5
H28A C28 H28C 109.5
H28B C28 H28C 109.5
C32 N31 C36 124.8(5)
C32 N31 H31 117.6
C36 N31 H31 117.6
N33 C32 N31 115.0(5)
N33 C32 Se32 121.3(5)
N31 C32 Se32 123.7(5)
C32 N33 C34 126.3(5)
C32 N33 H33 116.9
C34 N33 H33 116.9
O34 C34 N33 119.1(6)
O34 C34 C35 127.2(6)
N33 C34 C35 113.7(5)
C36 C35 C34 121.9(6)
C36 C35 H35 119.0
C34 C35 H35 119.0
C35 C36 N31 118.3(5)
C35 C36 C37 125.7(6)
N31 C36 C37 116.1(5)
C36 C37 C38 114.5(5)
C36 C37 H37A 108.6
C38 C37 H37A 108.6
C36 C37 H37B 108.6
C38 C37 H37B 108.6
H37A C37 H37B 107.6
C37 C38 H38A 109.5
C37 C38 H38B 109.5
H38A C38 H38B 109.5
C37 C38 H38C 109.5
H38A C38 H38C 109.5
H38B C38 H38C 109.5

loop_
_geom_bond_atom_site_label_1
_geom_bond_atom_site_label_2
_geom_bond_distance
N11 C12 1.355(7)
N11 C16 1.384(7)
N11 H11 0.8800
C12 N13 1.351(8)
C12 Se12 1.835(6)
N13 C14 1.386(8)
N13 H13 0.8800
C14 O14 1.240(7)
C14 C15 1.450(8)
C15 C16 1.353(9)
C15 H15 0.9500
C16 C17 1.504(8)
C17 C18 1.534(9)
C17 H17A 0.9900
C17 H17B 0.9900
C18 H18A 0.9800
C18 H18B 0.9800
C18 H18C 0.9800
N21 C22 1.340(7)
N21 C26 1.363(8)
N21 H21 0.8800
Se22 C22 1.848(6)
C22 N23 1.350(8)
N23 C24 1.397(8)
N23 H23 0.8800
C24 O24 1.241(7)
C24 C25 1.439(9)
C25 C26 1.347(9)
C25 H25 0.9500
C26 C27 1.510(8)
C27 C28 1.504(9)
C27 H27A 0.9900
C27 H27B 0.9900
C28 H28A 0.9800
C28 H28B 0.9800
C28 H28C 0.9800
N31 C32 1.353(8)
N31 C36 1.382(8)
N31 H31 0.8800
C32 N33 1.349(8)
C32 Se32 1.828(6)
N33 C34 1.410(8)
N33 H33 0.8800
O34 C34 1.227(7)
C34 C35 1.431(9)
C35 C36 1.347(9)
C35 H35 0.9500
C36 C37 1.503(8)
C37 C38 1.530(8)
C37 H37A 0.9900
C37 H37B 0.9900
C38 H38A 0.9800
C38 H38B 0.9800
C38 H38C 0.9800

loop_
_cod_related_entry_id
_cod_related_entry_database
_cod_related_entry_code
1 ChemSpider 30654451
